data_4319896
loop_
_publ_author_name
'Ana Ion'
'Jean-Claude Moutet'
'Eric Saint-Aman'
'Guy Royal'
'Sophie Tingry'
'Jacques Pecaut'
'Stephane Menage'
'Raymond Ziessel'

_publ_section_title
;
 Iron(II) Complexes Containing a Ferrocenyl Framework Attached to
 2,2'-bipyridine or 1,10-phenanthroline Subunits: Formation of Stable
 Fe-bis(2,2'-bipyridine)-like and Fe-bis(1,10-phenanthroline)-like
 Complexes
;
_journal_name_full 'Inorganic Chemistry'
_journal_page_first 3632
_journal_page_last 3636
_journal_paper_doi 10.1021/ic000859h
_journal_volume 40
_journal_year 2001
_chemical_formula_sum 'C40 H30 Cl2 Fe2 N4 O12'
_chemical_formula_weight 941.28
_chemical_name_common '[FeL3](ClO4)2'
_chemical_name_systematic
;
  ?
;
_space_group_IT_number 15
_symmetry_cell_setting monoclinic
_symmetry_space_group_name_Hall '-C 2yc'
_symmetry_space_group_name_H-M 'C 1 2/c 1'
_atom_sites_solution_hydrogens geom
_atom_sites_solution_primary direct
_atom_sites_solution_secondary difmap
_audit_creation_method SHELXL-97
_cell_angle_alpha 90.00
_cell_angle_beta 116.5490(10)
_cell_angle_gamma 90.00
_cell_formula_units_Z 4
_cell_length_a 20.1487(14)
_cell_length_b 15.9302(10)
_cell_length_c 12.9045(9)
_cell_measurement_temperature 193(2)
_cell_volume 3705.2(4)
_computing_cell_refinement 'Bruker SMART'
_computing_data_collection 'Bruker SMART'
_computing_data_reduction 'Bruker SHELXTL'
_computing_molecular_graphics 'Bruker SHELXTL'
_computing_publication_material 'Bruker SHELXTL'
_computing_structure_refinement 'SHELXL-97 (Sheldrick, 1997)'
_computing_structure_solution 'SHELXS-97 (Sheldrick, 1990)'
_diffrn_ambient_temperature 193(2)
_diffrn_measured_fraction_theta_full 0.800
_diffrn_measured_fraction_theta_max 0.800
_diffrn_measurement_device_type 'CCD area detector'
_diffrn_measurement_method 'phi and omega scans'
_diffrn_radiation_monochromator graphite
_diffrn_radiation_source 'fine-focus sealed tube'
_diffrn_radiation_type MoK\a
_diffrn_radiation_wavelength 0.71073
_diffrn_reflns_av_R_equivalents 0.0533
_diffrn_reflns_av_sigmaI/netI 0.0859
_diffrn_reflns_limit_h_max 16
_diffrn_reflns_limit_h_min -27
_diffrn_reflns_limit_k_max 21
_diffrn_reflns_limit_k_min -10
_diffrn_reflns_limit_l_max 15
_diffrn_reflns_limit_l_min -17
_diffrn_reflns_number 7222
_diffrn_reflns_theta_full 29.62
_diffrn_reflns_theta_max 29.62
_diffrn_reflns_theta_min 2.26
_exptl_absorpt_coefficient_mu 1.002
_exptl_absorpt_correction_type none
_exptl_crystal_density_diffrn 1.687
_exptl_crystal_density_method 'not measured'
_exptl_crystal_F_000 1920
_exptl_crystal_size_max 0.1
_exptl_crystal_size_mid 0.3
_exptl_crystal_size_min 0.3
_refine_diff_density_max 1.711
_refine_diff_density_min -0.911
_refine_diff_density_rms 0.135
_refine_ls_extinction_method none
_refine_ls_goodness_of_fit_ref 0.931
_refine_ls_hydrogen_treatment mixed
_refine_ls_matrix_type full
_refine_ls_number_parameters 332
_refine_ls_number_reflns 4177
_refine_ls_number_restraints 0
_refine_ls_restrained_S_all 0.931
_refine_ls_R_factor_all 0.0992
_refine_ls_R_factor_gt 0.0614
_refine_ls_shift/su_max 0.001
_refine_ls_shift/su_mean 0.000
_refine_ls_structure_factor_coef Fsqd
_refine_ls_weighting_details 'calc w=1/[\s^2^(Fo^2^)+(0.0955P)^2^+0.0000P] where P=(Fo^2^+2Fc^2^)/3'
_refine_ls_weighting_scheme calc
_refine_ls_wR_factor_gt 0.1437
_refine_ls_wR_factor_ref 0.1566
_reflns_number_gt 2594
_reflns_number_total 4177
_reflns_threshold_expression >2sigma(I)
_cod_data_source_file ic000859h_2.cif
_cod_data_source_block struc
_cod_depositor_comments
;
The following automatic conversions were performed:

'_symmetry_cell_setting' value 'Monoclinic' changed to 'monoclinic'
according to the built-in table from CIF Core dictionary named
'cif_core.dic' version 2.4.1 from 2010-06-29.

Automatic conversion script
Id: cif_fix_values 1646 2011-03-28 12:23:43Z adriana 
;
_cod_database_code 4319896

loop_
_symmetry_equiv_pos_as_xyz
'x, y, z'
'-x, y, -z+1/2'
'x+1/2, y+1/2, z'
'-x+1/2, y+1/2, -z+1/2'
'-x, -y, -z'
'x, -y, z-1/2'
'-x+1/2, -y+1/2, -z'
'x+1/2, -y+1/2, z-1/2'

loop_
_atom_site_label
_atom_site_type_symbol
_atom_site_fract_x
_atom_site_fract_y
_atom_site_fract_z
_atom_site_U_iso_or_equiv
_atom_site_adp_type
_atom_site_occupancy
_atom_site_symmetry_multiplicity
_atom_site_calc_flag
_atom_site_refinement_flags
_atom_site_disorder_assembly
_atom_site_disorder_group
Fe1 Fe 1.0000 0.59383(5) 0.7500 0.0173(2) Uani 1 2 d S . .
Fe2 Fe 1.0000 0.27745(5) 0.7500 0.0177(2) Uani 1 2 d S . .
O1 O 1.00004(14) 0.38102(18) 0.8586(2) 0.0204(6) Uani 1 1 d . . .
O2 O 0.89527(14) 0.44736(17) 0.8345(2) 0.0203(6) Uani 1 1 d . . .
N1 N 0.87954(16) 0.2991(2) 0.6500(3) 0.0183(7) Uani 1 1 d . . .
N2 N 0.96939(17) 0.1961(2) 0.6023(3) 0.0208(7) Uani 1 1 d . . .
C1 C 1.0020(2) 0.5279(3) 0.8841(3) 0.0179(8) Uani 1 1 d . . .
C2 C 0.9674(2) 0.6081(3) 0.8772(3) 0.0215(9) Uani 1 1 d . . .
H2 H 0.9160(19) 0.616(2) 0.855(3) 0.001(8) Uiso 1 1 d . . .
C3 C 1.0217(2) 0.6697(3) 0.8908(3) 0.0265(10) Uani 1 1 d . . .
H3 H 1.012(2) 0.732(3) 0.878(3) 0.018(10) Uiso 1 1 d . . .
C4 C 1.0877(2) 0.6294(3) 0.9056(3) 0.0240(9) Uani 1 1 d . . .
H4 H 1.132(2) 0.652(3) 0.919(3) 0.026(12) Uiso 1 1 d . . .
C5 C 1.0763(2) 0.5422(3) 0.9021(3) 0.0206(9) Uani 1 1 d . . .
H5 H 1.110(2) 0.505(3) 0.913(3) 0.021(12) Uiso 1 1 d . . .
C6 C 0.9666(2) 0.4457(3) 0.8581(3) 0.0178(8) Uani 1 1 d . . .
C7 C 0.8559(2) 0.3672(3) 0.7997(3) 0.0220(9) Uani 1 1 d . . .
H7A H 0.8127(19) 0.372(2) 0.807(3) 0.004(9) Uiso 1 1 d . . .
H7B H 0.889(2) 0.325(3) 0.852(3) 0.014(10) Uiso 1 1 d . . .
C8 C 0.8359(2) 0.3503(3) 0.6752(3) 0.0198(8) Uani 1 1 d . . .
C9 C 0.7735(2) 0.3902(3) 0.5877(4) 0.0230(9) Uani 1 1 d . . .
H9 H 0.747(2) 0.427(3) 0.611(3) 0.017(10) Uiso 1 1 d . . .
C10 C 0.7559(2) 0.3768(3) 0.4738(4) 0.0225(9) Uani 1 1 d . . .
H10 H 0.713(2) 0.397(3) 0.419(3) 0.016(10) Uiso 1 1 d . . .
C11 C 0.79818(19) 0.3197(3) 0.4445(3) 0.0196(9) Uani 1 1 d . . .
C12 C 0.7814(2) 0.2979(3) 0.3274(3) 0.0226(9) Uani 1 1 d . . .
H12 H 0.742(2) 0.321(3) 0.269(4) 0.028(12) Uiso 1 1 d . . .
C13 C 0.8212(2) 0.2396(3) 0.3043(3) 0.0246(10) Uani 1 1 d . . .
H13 H 0.810(2) 0.223(3) 0.230(4) 0.027(12) Uiso 1 1 d . . .
C14 C 0.8838(2) 0.1997(3) 0.3963(3) 0.0219(9) Uani 1 1 d . . .
C15 C 0.9273(2) 0.1380(3) 0.3774(4) 0.0248(9) Uani 1 1 d . . .
H15 H 0.915(2) 0.118(3) 0.300(4) 0.030(12) Uiso 1 1 d . . .
C16 C 0.9895(2) 0.1070(3) 0.4696(3) 0.0255(9) Uani 1 1 d . . .
H16 H 1.025(3) 0.063(3) 0.462(4) 0.038(13) Uiso 1 1 d . . .
C17 C 1.0094(2) 0.1376(3) 0.5815(3) 0.0230(9) Uani 1 1 d . . .
C18 C 0.9054(2) 0.2241(3) 0.5113(3) 0.0178(8) Uani 1 1 d . . .
C19 C 0.8601(2) 0.2828(2) 0.5367(3) 0.0174(8) Uani 1 1 d . . .
C20 C 1.0780(3) 0.1060(4) 0.6827(4) 0.0339(12) Uani 1 1 d . . .
H20A H 1.104(3) 0.148(4) 0.742(5) 0.056(16) Uiso 1 1 d . . .
H20B H 1.062(2) 0.062(3) 0.720(4) 0.037(14) Uiso 1 1 d . . .
H20C H 1.110(3) 0.082(4) 0.665(5) 0.052(17) Uiso 1 1 d . . .
Cl Cl 1.17915(6) 0.09435(8) 0.46362(10) 0.0350(3) Uani 1 1 d . . .
O11 O 1.2263(3) 0.0965(3) 0.5830(4) 0.0841(16) Uani 1 1 d . . .
O12 O 1.2232(2) 0.0851(3) 0.4033(4) 0.0667(13) Uani 1 1 d . . .
O13 O 1.1345(2) 0.1678(3) 0.4253(4) 0.0701(13) Uani 1 1 d . . .
O14 O 1.1326(2) 0.0225(3) 0.4405(4) 0.0690(13) Uani 1 1 d . . .

loop_
_atom_site_aniso_label
_atom_site_aniso_U_11
_atom_site_aniso_U_22
_atom_site_aniso_U_33
_atom_site_aniso_U_23
_atom_site_aniso_U_13
_atom_site_aniso_U_12
Fe1 0.0249(4) 0.0137(4) 0.0149(4) 0.000 0.0103(3) 0.000
Fe2 0.0225(4) 0.0138(4) 0.0142(4) 0.000 0.0060(3) 0.000
O1 0.0277(14) 0.0157(15) 0.0182(13) -0.0007(11) 0.0105(11) 0.0022(12)
O2 0.0262(14) 0.0159(16) 0.0204(14) -0.0056(11) 0.0117(11) -0.0031(11)
N1 0.0220(16) 0.0145(18) 0.0188(16) -0.0012(13) 0.0095(13) -0.0041(13)
N2 0.0211(16) 0.0185(19) 0.0217(16) -0.0004(14) 0.0085(13) -0.0007(14)
C1 0.030(2) 0.014(2) 0.0103(16) -0.0008(15) 0.0099(15) -0.0002(16)
C2 0.032(2) 0.019(2) 0.0175(18) -0.0010(16) 0.0146(17) 0.0011(17)
C3 0.039(2) 0.023(3) 0.0174(19) -0.0014(18) 0.0123(17) -0.004(2)
C4 0.027(2) 0.026(3) 0.0179(19) -0.0032(17) 0.0098(17) -0.0078(19)
C5 0.027(2) 0.022(2) 0.0087(17) -0.0005(15) 0.0046(15) 0.0027(18)
C6 0.028(2) 0.018(2) 0.0078(16) 0.0015(15) 0.0088(14) -0.0006(17)
C7 0.026(2) 0.020(2) 0.024(2) -0.0038(17) 0.0146(17) -0.0046(18)
C8 0.0226(19) 0.018(2) 0.0192(19) -0.0045(16) 0.0096(15) -0.0044(16)
C9 0.0208(19) 0.017(2) 0.034(2) -0.0033(18) 0.0143(17) -0.0003(17)
C10 0.0171(19) 0.020(2) 0.025(2) 0.0029(17) 0.0049(16) -0.0034(16)
C11 0.0201(18) 0.014(2) 0.022(2) -0.0007(16) 0.0071(15) -0.0045(16)
C12 0.025(2) 0.020(2) 0.0191(19) 0.0053(17) 0.0059(16) -0.0026(17)
C13 0.028(2) 0.028(3) 0.016(2) -0.0016(17) 0.0086(17) -0.0056(18)
C14 0.025(2) 0.021(2) 0.0201(19) -0.0034(17) 0.0103(16) -0.0068(17)
C15 0.034(2) 0.020(2) 0.023(2) -0.0086(18) 0.0152(18) -0.0069(18)
C16 0.032(2) 0.021(2) 0.027(2) -0.0036(18) 0.0151(18) -0.0007(18)
C17 0.023(2) 0.019(2) 0.027(2) -0.0001(18) 0.0112(16) -0.0008(17)
C18 0.0215(18) 0.014(2) 0.0181(18) 0.0002(16) 0.0089(15) -0.0015(16)
C19 0.0205(18) 0.014(2) 0.0160(18) -0.0010(15) 0.0066(14) -0.0041(15)
C20 0.034(3) 0.028(3) 0.030(2) -0.002(2) 0.006(2) 0.013(2)
Cl 0.0431(6) 0.0319(7) 0.0330(6) 0.0065(5) 0.0197(5) 0.0071(5)
O11 0.118(4) 0.081(4) 0.037(2) -0.015(2) 0.020(2) 0.011(3)
O12 0.075(3) 0.077(3) 0.074(3) 0.030(2) 0.057(2) 0.025(2)
O13 0.078(3) 0.042(3) 0.104(4) 0.025(2) 0.053(3) 0.031(2)
O14 0.053(2) 0.041(3) 0.127(4) -0.007(3) 0.053(2) -0.003(2)

loop_
_atom_type_symbol
_atom_type_description
_atom_type_scat_dispersion_real
_atom_type_scat_dispersion_imag
_atom_type_scat_source
C C 0.0033 0.0016 'International Tables Vol C Tables 4.2.6.8 and 6.1.1.4'
H H 0.0000 0.0000 'International Tables Vol C Tables 4.2.6.8 and 6.1.1.4'
N N 0.0061 0.0033 'International Tables Vol C Tables 4.2.6.8 and 6.1.1.4'
O O 0.0106 0.0060 'International Tables Vol C Tables 4.2.6.8 and 6.1.1.4'
Cl Cl 0.1484 0.1585 'International Tables Vol C Tables 4.2.6.8 and 6.1.1.4'
Fe Fe 0.3463 0.8444 'International Tables Vol C Tables 4.2.6.8 and 6.1.1.4'

loop_
_geom_angle_atom_site_label_1
_geom_angle_atom_site_label_2
_geom_angle_atom_site_label_3
_geom_angle
_geom_angle_site_symmetry_1
_geom_angle_site_symmetry_3
_geom_angle_publ_flag
C1 Fe1 C1 117.0(2) 2_756 . ?
C1 Fe1 C2 149.72(17) 2_756 . ?
C1 Fe1 C2 41.66(16) . . ?
C1 Fe1 C2 41.66(16) 2_756 2_756 ?
C1 Fe1 C2 149.72(17) . 2_756 ?
C2 Fe1 C2 167.2(2) . 2_756 ?
C1 Fe1 C5 41.18(16) 2_756 2_756 ?
C1 Fe1 C5 109.45(16) . 2_756 ?
C2 Fe1 C5 116.29(17) . 2_756 ?
C2 Fe1 C5 69.30(17) 2_756 2_756 ?
C1 Fe1 C5 109.45(16) 2_756 . ?
C1 Fe1 C5 41.18(16) . . ?
C2 Fe1 C5 69.30(17) . . ?
C2 Fe1 C5 116.29(17) 2_756 . ?
C5 Fe1 C5 132.7(2) 2_756 . ?
C1 Fe1 C3 168.78(17) 2_756 . ?
C1 Fe1 C3 68.44(16) . . ?
C2 Fe1 C3 40.66(17) . . ?
C2 Fe1 C3 128.90(18) 2_756 . ?
C5 Fe1 C3 148.61(17) 2_756 . ?
C5 Fe1 C3 67.51(17) . . ?
C1 Fe1 C3 68.45(16) 2_756 2_756 ?
C1 Fe1 C3 168.77(17) . 2_756 ?
C2 Fe1 C3 128.89(18) . 2_756 ?
C2 Fe1 C3 40.66(17) 2_756 2_756 ?
C5 Fe1 C3 67.51(17) 2_756 2_756 ?
C5 Fe1 C3 148.62(18) . 2_756 ?
C3 Fe1 C3 108.1(3) . 2_756 ?
C1 Fe1 C4 131.03(16) 2_756 . ?
C1 Fe1 C4 68.22(16) . . ?
C2 Fe1 C4 68.39(17) . . ?
C2 Fe1 C4 107.90(17) 2_756 . ?
C5 Fe1 C4 170.75(18) 2_756 . ?
C5 Fe1 C4 39.85(17) . . ?
C3 Fe1 C4 39.89(17) . . ?
C3 Fe1 C4 116.54(18) 2_756 . ?
C1 Fe1 C4 68.22(16) 2_756 2_756 ?
C1 Fe1 C4 131.03(16) . 2_756 ?
C2 Fe1 C4 107.90(17) . 2_756 ?
C2 Fe1 C4 68.40(17) 2_756 2_756 ?
C5 Fe1 C4 39.85(17) 2_756 2_756 ?
C5 Fe1 C4 170.75(18) . 2_756 ?
C3 Fe1 C4 116.54(17) . 2_756 ?
C3 Fe1 C4 39.89(17) 2_756 2_756 ?
C4 Fe1 C4 148.3(3) . 2_756 ?
N2 Fe2 N2 106.01(18) . 2_756 ?
N2 Fe2 O1 88.23(11) . 2_756 ?
N2 Fe2 O1 161.52(11) 2_756 2_756 ?
N2 Fe2 O1 161.51(11) . . ?
N2 Fe2 O1 88.23(11) 2_756 . ?
O1 Fe2 O1 80.65(14) 2_756 . ?
N2 Fe2 N1 114.59(12) . 2_756 ?
N2 Fe2 N1 76.82(12) 2_756 2_756 ?
O1 Fe2 N1 86.64(11) 2_756 2_756 ?
O1 Fe2 N1 79.65(11) . 2_756 ?
N2 Fe2 N1 76.82(12) . . ?
N2 Fe2 N1 114.59(12) 2_756 . ?
O1 Fe2 N1 79.65(11) 2_756 . ?
O1 Fe2 N1 86.64(11) . . ?
N1 Fe2 N1 162.02(17) 2_756 . ?
C6 O1 Fe2 142.6(2) . . ?
C6 O2 C7 115.7(3) . . ?
C8 N1 C19 118.1(3) . . ?
C8 N1 Fe2 128.5(2) . . ?
C19 N1 Fe2 108.2(2) . . ?
C17 N2 C18 118.3(3) . . ?
C17 N2 Fe2 129.6(2) . . ?
C18 N2 Fe2 110.4(3) . . ?
C5 C1 C2 108.2(4) . . ?
C5 C1 C6 123.4(4) . . ?
C2 C1 C6 127.6(4) . . ?
C5 C1 Fe1 70.9(2) . . ?
C2 C1 Fe1 70.2(2) . . ?
C6 C1 Fe1 116.9(2) . . ?
C3 C2 C1 106.2(4) . . ?
C3 C2 Fe1 70.6(2) . . ?
C1 C2 Fe1 68.2(2) . . ?
C4 C3 C2 109.3(4) . . ?
C4 C3 Fe1 70.6(2) . . ?
C2 C3 Fe1 68.8(2) . . ?
C5 C4 C3 108.3(4) . . ?
C5 C4 Fe1 69.1(2) . . ?
C3 C4 Fe1 69.5(2) . . ?
C4 C5 C1 107.9(4) . . ?
C4 C5 Fe1 71.1(2) . . ?
C1 C5 Fe1 67.9(2) . . ?
O1 C6 O2 123.5(4) . . ?
O1 C6 C1 122.8(4) . . ?
O2 C6 C1 113.7(3) . . ?
O2 C7 C8 109.6(3) . . ?
N1 C8 C9 121.7(4) . . ?
N1 C8 C7 118.6(3) . . ?
C9 C8 C7 119.7(4) . . ?
C10 C9 C8 120.0(4) . . ?
C9 C10 C11 119.5(4) . . ?
C10 C11 C19 117.1(3) . . ?
C10 C11 C12 123.6(3) . . ?
C19 C11 C12 119.4(4) . . ?
C13 C12 C11 121.2(4) . . ?
C12 C13 C14 120.8(4) . . ?
C18 C14 C15 117.0(4) . . ?
C18 C14 C13 119.6(4) . . ?
C15 C14 C13 123.3(4) . . ?
C16 C15 C14 119.8(4) . . ?
C15 C16 C17 119.7(4) . . ?
N2 C17 C16 122.0(4) . . ?
N2 C17 C20 117.5(4) . . ?
C16 C17 C20 120.5(4) . . ?
N2 C18 C14 122.9(4) . . ?
N2 C18 C19 117.6(3) . . ?
C14 C18 C19 119.5(3) . . ?
N1 C19 C11 123.3(4) . . ?
N1 C19 C18 117.4(3) . . ?
C11 C19 C18 119.3(3) . . ?
O11 Cl O13 112.0(3) . . ?
O11 Cl O14 108.0(3) . . ?
O13 Cl O14 109.5(3) . . ?
O11 Cl O12 108.7(3) . . ?
O13 Cl O12 110.3(3) . . ?
O14 Cl O12 108.3(3) . . ?

loop_
_geom_bond_atom_site_label_1
_geom_bond_atom_site_label_2
_geom_bond_distance
_geom_bond_site_symmetry_2
_geom_bond_publ_flag
Fe1 C1 2.009(4) 2_756 ?
Fe1 C1 2.009(4) . ?
Fe1 C2 2.035(4) . ?
Fe1 C2 2.035(4) 2_756 ?
Fe1 C5 2.048(4) 2_756 ?
Fe1 C5 2.048(4) . ?
Fe1 C3 2.059(4) . ?
Fe1 C3 2.059(4) 2_756 ?
Fe1 C4 2.075(4) . ?
Fe1 C4 2.075(4) 2_756 ?
Fe2 N2 2.154(3) . ?
Fe2 N2 2.154(3) 2_756 ?
Fe2 O1 2.164(3) 2_756 ?
Fe2 O1 2.164(3) . ?
Fe2 N1 2.208(3) 2_756 ?
Fe2 N1 2.208(3) . ?
O1 C6 1.229(5) . ?
O2 C6 1.330(4) . ?
O2 C7 1.464(5) . ?
N1 C8 1.341(5) . ?
N1 C19 1.359(5) . ?
N2 C17 1.335(5) . ?
N2 C18 1.375(5) . ?
C1 C5 1.427(6) . ?
C1 C2 1.438(6) . ?
C1 C6 1.457(5) . ?
C2 C3 1.423(6) . ?
C3 C4 1.410(6) . ?
C4 C5 1.405(6) . ?
C7 C8 1.495(5) . ?
C8 C9 1.411(5) . ?
C9 C10 1.366(6) . ?
C10 C11 1.409(6) . ?
C11 C19 1.410(5) . ?
C11 C12 1.436(5) . ?
C12 C13 1.344(6) . ?
C13 C14 1.438(6) . ?
C14 C18 1.401(5) . ?
C14 C15 1.408(6) . ?
C15 C16 1.377(6) . ?
C16 C17 1.402(6) . ?
C17 C20 1.502(6) . ?
C18 C19 1.443(5) . ?
Cl O11 1.403(4) . ?
Cl O13 1.423(4) . ?
Cl O14 1.425(4) . ?
Cl O12 1.426(4) . ?
